data_4319478
loop_
_publ_author_name
'Joe H. Satcher,'
'Michael W. Droege'
'Marilyn M. Olmstead'
'Alan L. Balch'

_publ_section_title
;
 A Mixed Oxidation State, Binuclear Iron Complex Containing an
 Unsymmetrically Coordinating Ligand. A Ligand-Induced Switch in Redox
 Behavior
;
_journal_name_full 'Inorganic Chemistry'
_journal_page_first 1454
_journal_page_last 1458
_journal_paper_doi 10.1021/ic9913177
_journal_volume 40
_journal_year 2001
_chemical_formula_sum 'C52 H50 B F4 Fe2 N8 O7'
_chemical_formula_weight 1097.51
_chemical_name_common '[Fe(II)Fe(III)(BMDP)(O2CPh)3](BF4)'
_chemical_name_systematic
;
 ?
;
_space_group_IT_number 19
_symmetry_cell_setting orthorhombic
_symmetry_space_group_name_Hall 'P 2ac 2ab'
_symmetry_space_group_name_H-M 'P 21 21 21'
_atom_sites_solution_hydrogens geom
_atom_sites_solution_primary direct
_atom_sites_solution_secondary difmap
_audit_creation_method SHELXL-97
_cell_angle_alpha 90.00
_cell_angle_beta 90.00
_cell_angle_gamma 90.00
_cell_formula_units_Z 4
_cell_length_a 14.181(2)
_cell_length_b 18.883(4)
_cell_length_c 19.008(4)
_cell_measurement_reflns_used 50
_cell_measurement_temperature 125(2)
_cell_measurement_theta_max 24
_cell_measurement_theta_min 6
_cell_volume 5090.0(17)
_computing_cell_refinement 'Siemens P3-PC'
_computing_data_collection 'Siemens P3-PC'
_computing_data_reduction 'Siemens XDISK'
_computing_molecular_graphics 'SHELXTL 5.03, XP (Sheldrick, 1994)'
_computing_publication_material 'SHELXL-97 (Sheldrick, 1997)'
_computing_structure_refinement 'SHELXL-97 (Sheldrick, 1997)'
_computing_structure_solution 'SHELXS-97 (Sheldrick, 1990)'
_diffrn_ambient_temperature 125(2)
_diffrn_measured_fraction_theta_full 1.000
_diffrn_measured_fraction_theta_max 1.000
_diffrn_measurement_device_type 'Siemens P4'
_diffrn_measurement_method 2\q-\w
_diffrn_radiation_monochromator 'nickel filter'
_diffrn_radiation_source 'Siemens rotating anode'
_diffrn_radiation_type CuK\a
_diffrn_radiation_wavelength 1.54178
_diffrn_reflns_av_R_equivalents 0.0000
_diffrn_reflns_av_sigmaI/netI 0.1015
_diffrn_reflns_limit_h_max 15
_diffrn_reflns_limit_h_min 0
_diffrn_reflns_limit_k_max 20
_diffrn_reflns_limit_k_min 0
_diffrn_reflns_limit_l_max 20
_diffrn_reflns_limit_l_min 0
_diffrn_reflns_number 3587
_diffrn_reflns_theta_full 55.04
_diffrn_reflns_theta_max 55.04
_diffrn_reflns_theta_min 3.89
_diffrn_standards_decay_% <0.1
_diffrn_standards_interval_count 198
_diffrn_standards_number 2
_exptl_absorpt_coefficient_mu 5.207
_exptl_absorpt_correction_T_max 0.6240
_exptl_absorpt_correction_T_min 0.5089
_exptl_absorpt_correction_type empirical
_exptl_absorpt_process_details
;XABS2: an empirical absorption correction program. Parkin, S.; Moezzi,
 B.; Hope, H. J. Appl. Cryst. 1995, 28, 53-56.
;
_exptl_crystal_colour brown
_exptl_crystal_density_diffrn 1.432
_exptl_crystal_density_method 'not measured'
_exptl_crystal_description prism
_exptl_crystal_F_000 2268
_exptl_crystal_size_max 0.15
_exptl_crystal_size_mid 0.15
_exptl_crystal_size_min 0.10
_refine_diff_density_max 0.512
_refine_diff_density_min -0.467
_refine_diff_density_rms 0.095
_refine_ls_abs_structure_details 'Flack H D (1983), Acta Cryst. A39, 876-881'
_refine_ls_abs_structure_Flack 0.087(19)
_refine_ls_extinction_method none
_refine_ls_goodness_of_fit_ref 1.032
_refine_ls_hydrogen_treatment mixed
_refine_ls_matrix_type full
_refine_ls_number_parameters 643
_refine_ls_number_reflns 3587
_refine_ls_number_restraints 10
_refine_ls_restrained_S_all 1.031
_refine_ls_R_factor_all 0.1515
_refine_ls_R_factor_gt 0.0913
_refine_ls_shift/su_max 0.010
_refine_ls_shift/su_mean 0.001
_refine_ls_structure_factor_coef Fsqd
_refine_ls_weighting_details 'calc w=1/[\s^2^(Fo^2^)+(0.1600P)^2^+6.8109P] where P=(Fo^2^+2Fc^2^)/3'
_refine_ls_weighting_scheme calc
_refine_ls_wR_factor_gt 0.2221
_refine_ls_wR_factor_ref 0.2699
_reflns_number_gt 2186
_reflns_number_total 3587
_reflns_threshold_expression >2sigma(I)
_cod_data_source_file ic9913177.cif
_cod_data_source_block sa16
_cod_database_code 4319478

loop_
_symmetry_equiv_pos_as_xyz
'x, y, z'
'-x+1/2, -y, z+1/2'
'-x, y+1/2, -z+1/2'
'x+1/2, -y+1/2, -z'

loop_
_atom_site_label
_atom_site_type_symbol
_atom_site_fract_x
_atom_site_fract_y
_atom_site_fract_z
_atom_site_U_iso_or_equiv
_atom_site_adp_type
_atom_site_occupancy
_atom_site_symmetry_multiplicity
_atom_site_calc_flag
_atom_site_refinement_flags
_atom_site_disorder_assembly
_atom_site_disorder_group
Fe1 Fe 0.82493(19) 0.18229(14) -0.09775(15) 0.0520(8) Uani 1 1 d . . .
Fe2 Fe 0.83434(18) 0.20306(15) 0.08264(15) 0.0513(8) Uani 1 1 d . . .
O1 O 0.7591(6) 0.1967(6) -0.0033(6) 0.051(3) Uani 1 1 d . . .
O2 O 0.8911(8) 0.2936(7) 0.0478(8) 0.059(3) Uani 1 1 d . . .
O3 O 0.8921(9) 0.2856(7) -0.0704(7) 0.059(3) Uani 1 1 d . . .
O4 O 0.9465(8) 0.1278(7) -0.0671(8) 0.059(4) Uani 1 1 d . . .
O5 O 0.9308(9) 0.1379(7) 0.0486(7) 0.059(4) Uani 1 1 d . . .
O6 O 0.8867(10) 0.2339(8) 0.1745(8) 0.071(4) Uani 1 1 d . . .
O7 O 0.9882(11) 0.1521(10) 0.2141(8) 0.083(5) Uani 1 1 d . . .
N1 N 0.7624(12) 0.1180(9) 0.1345(8) 0.060(4) Uani 1 1 d . . .
N2 N 0.6458(10) 0.0848(10) 0.2042(8) 0.061(4) Uani 1 1 d . . .
N3 N 0.7483(11) 0.0880(9) -0.1289(8) 0.058(4) Uani 1 1 d . . .
N4 N 0.6293(11) 0.0387(9) -0.1864(9) 0.062(5) Uani 1 1 d . . .
N5 N 0.8507(11) 0.2209(11) -0.2013(10) 0.078(5) Uani 1 1 d . . .
N6 N 0.8039(17) 0.3020(11) -0.2833(11) 0.096(7) Uani 1 1 d . . .
N7 N 0.6997(11) 0.2554(9) 0.1189(9) 0.064(5) Uani 1 1 d . . .
N8 N 0.6810(13) 0.2245(8) -0.1365(10) 0.069(5) Uani 1 1 d . . .
B1 B 1.1867(14) 0.0198(11) -0.2521(10) 0.107(10) Uiso 1 1 d D . .
F1 F 1.1804(10) -0.0469(7) -0.2836(7) 0.111(5) Uiso 1 1 d D . .
F2 F 1.2584(11) 0.0200(8) -0.2039(8) 0.125(5) Uiso 1 1 d D . .
F3 F 1.1018(10) 0.0349(8) -0.2213(8) 0.112(5) Uiso 1 1 d D . .
F4 F 1.2029(12) 0.0695(9) -0.3034(9) 0.148(7) Uiso 1 1 d D . .
C1 C 0.5612(12) 0.0877(14) 0.2518(10) 0.086(8) Uani 1 1 d . . .
H1A H 0.5425 0.0410 0.2657 0.103 Uiso 1 1 d R . .
H1B H 0.5766 0.1151 0.2928 0.103 Uiso 1 1 d R . .
H1C H 0.5104 0.1101 0.2269 0.103 Uiso 1 1 d R . .
C2 C 0.6870(14) 0.0244(11) 0.1827(11) 0.063(6) Uani 1 1 d . . .
C3 C 0.6696(17) -0.0437(14) 0.1973(10) 0.075(6) Uani 1 1 d . . .
H3A H 0.6192 -0.0594 0.2272 0.090 Uiso 1 1 d R . .
C4 C 0.7281(18) -0.0955(13) 0.1647(13) 0.087(8) Uani 1 1 d . . .
H4A H 0.7159 -0.1449 0.1724 0.105 Uiso 1 1 d R . .
C5 C 0.8048(17) -0.0741(11) 0.1206(13) 0.080(7) Uani 1 1 d . . .
H5A H 0.8467 -0.1090 0.1011 0.096 Uiso 1 1 d R . .
C6 C 0.8209(16) -0.0039(11) 0.1080(11) 0.070(6) Uani 1 1 d . . .
H6A H 0.8693 0.0116 0.0762 0.084 Uiso 1 1 d R . .
C7 C 0.7638(13) 0.0464(11) 0.1386(11) 0.056(5) Uani 1 1 d . . .
C8 C 0.6901(14) 0.1428(12) 0.1726(11) 0.062(6) Uani 1 1 d . . .
C9 C 0.6675(16) 0.2178(13) 0.1823(12) 0.082(7) Uani 1 1 d . . .
H9A H 0.6013 0.2249 0.1902 0.098 Uiso 1 1 d R . .
H9B H 0.7012 0.2364 0.2220 0.098 Uiso 1 1 d R . .
C10 C 0.7171(16) 0.3329(12) 0.1311(13) 0.084(7) Uani 1 1 d . . .
H10A H 0.6592 0.3544 0.1461 0.101 Uiso 1 1 d R . .
H10B H 0.7634 0.3372 0.1677 0.101 Uiso 1 1 d R . .
H10C H 0.7395 0.3563 0.0894 0.101 Uiso 1 1 d R . .
C11 C 0.6319(13) 0.2447(13) 0.0626(14) 0.087(8) Uani 1 1 d . . .
H11A H 0.5827 0.2795 0.0645 0.104 Uiso 1 1 d R . .
H11B H 0.6037 0.1987 0.0662 0.104 Uiso 1 1 d R . .
C12 C 0.6879(14) 0.2487(11) -0.0098(14) 0.075(7) Uani 1 1 d . . .
H12A H 0.7164 0.2947 -0.0134 0.090 Uiso 1 1 d R . .
C13 C 0.6241(14) 0.2345(13) -0.0708(11) 0.076(7) Uani 1 1 d . . .
H13A H 0.5857 0.1935 -0.0621 0.091 Uiso 1 1 d R . .
H13B H 0.5825 0.2740 -0.0780 0.091 Uiso 1 1 d R . .
C14 C 0.6359(14) 0.1712(11) -0.1842(13) 0.077(7) Uani 1 1 d . . .
H14A H 0.6508 0.1816 -0.2324 0.092 Uiso 1 1 d R . .
H14B H 0.5688 0.1740 -0.1787 0.092 Uiso 1 1 d R . .
C15 C 0.6694(15) 0.0991(11) -0.1657(12) 0.067(6) Uani 1 1 d . . .
C16 C 0.5439(14) 0.0335(12) -0.2285(10) 0.074(7) Uani 1 1 d . . .
H16A H 0.5228 0.0801 -0.2409 0.089 Uiso 1 1 d R . .
H16B H 0.5564 0.0069 -0.2706 0.089 Uiso 1 1 d R . .
H16C H 0.4959 0.0100 -0.2016 0.089 Uiso 1 1 d R . .
C17 C 0.6794(14) -0.0188(11) -0.1593(11) 0.062(5) Uani 1 1 d . . .
C18 C 0.6701(15) -0.0875(11) -0.1620(11) 0.065(6) Uani 1 1 d . . .
H18A H 0.6195 -0.1088 -0.1881 0.077 Uiso 1 1 d R . .
C19 C 0.7331(17) -0.1298(11) -0.1261(13) 0.081(7) Uani 1 1 d . . .
H19A H 0.7267 -0.1804 -0.1268 0.097 Uiso 1 1 d R . .
C20 C 0.8042(15) -0.0975(10) -0.0901(12) 0.074(6) Uani 1 1 d . . .
H20A H 0.8465 -0.1272 -0.0640 0.088 Uiso 1 1 d R . .
C21 C 0.8177(12) -0.0260(9) -0.0865(10) 0.056(5) Uani 1 1 d . . .
H21A H 0.8700 -0.0060 -0.0612 0.067 Uiso 1 1 d R . .
C22 C 0.7561(12) 0.0175(10) -0.1222(10) 0.053(5) Uani 1 1 d . . .
C23 C 0.7029(16) 0.2898(14) -0.1698(14) 0.087(8) Uani 1 1 d . . .
H23A H 0.7202 0.3259 -0.1365 0.104 Uiso 1 1 d R . .
H23B H 0.6495 0.3063 -0.1961 0.104 Uiso 1 1 d R . .
C24 C 0.780(2) 0.2723(12) -0.2180(13) 0.085(8) Uani 1 1 d . . .
C25 C 0.742(3) 0.3516(16) -0.3245(15) 0.18(2) Uani 1 1 d . . .
H25A H 0.7703 0.3650 -0.3684 0.220 Uiso 1 1 d R . .
H25B H 0.6833 0.3278 -0.3333 0.220 Uiso 1 1 d R . .
H25C H 0.7305 0.3933 -0.2968 0.220 Uiso 1 1 d R . .
C26 C 0.888(2) 0.2714(17) -0.3073(14) 0.101(10) Uani 1 1 d . . .
C27 C 0.939(3) 0.2786(19) -0.3702(13) 0.125(13) Uani 1 1 d . . .
H27A H 0.9211 0.3115 -0.4064 0.150 Uiso 1 1 d R . .
C28 C 1.017(3) 0.2376(18) -0.3781(17) 0.112(11) Uani 1 1 d . . .
H28A H 1.0528 0.2452 -0.4201 0.134 Uiso 1 1 d R . .
C29 C 1.043(2) 0.1871(16) -0.3285(12) 0.101(9) Uani 1 1 d . . .
H29A H 1.0989 0.1597 -0.3372 0.121 Uiso 1 1 d R . .
C30 C 0.9953(17) 0.1790(13) -0.2673(10) 0.073(6) Uani 1 1 d . . .
H30A H 1.0119 0.1436 -0.2333 0.087 Uiso 1 1 d R . .
C31 C 0.9158(18) 0.2217(14) -0.2574(12) 0.080(7) Uani 1 1 d . . .
C32 C 0.9040(12) 0.3197(12) -0.0141(14) 0.064(6) Uani 1 1 d . . .
C33 C 0.9343(12) 0.3957(10) -0.0168(11) 0.051(5) Uani 1 1 d . . .
C34 C 0.9445(13) 0.4268(11) -0.0803(13) 0.069(6) Uani 1 1 d . . .
H34A H 0.9352 0.4003 -0.1228 0.082 Uiso 1 1 d R . .
C35 C 0.9738(15) 0.4952(12) -0.0832(13) 0.073(6) Uani 1 1 d . . .
H35A H 0.9790 0.5187 -0.1278 0.088 Uiso 1 1 d R . .
C36 C 0.9910(14) 0.5347(11) -0.0235(14) 0.073(7) Uani 1 1 d . . .
H36A H 1.0119 0.5830 -0.0249 0.088 Uiso 1 1 d R . .
C37 C 0.9797(16) 0.5038(11) 0.0394(14) 0.076(7) Uani 1 1 d . . .
H37A H 0.9952 0.5287 0.0818 0.091 Uiso 1 1 d R . .
C38 C 0.9498(14) 0.4345(11) 0.0451(12) 0.067(6) Uani 1 1 d . . .
H38A H 0.9356 0.4134 0.0898 0.080 Uiso 1 1 d R . .
C39 C 0.9699(11) 0.1137(9) -0.0050(11) 0.041(4) Uani 1 1 d . . .
C40 C 1.0528(10) 0.0685(9) 0.0068(9) 0.041(4) Uani 1 1 d . . .
C41 C 1.0965(15) 0.0349(13) -0.0488(11) 0.074(6) Uani 1 1 d . . .
H41A H 1.0691 0.0378 -0.0949 0.089 Uiso 1 1 d R . .
C42 C 1.1841(17) -0.0010(13) -0.0363(15) 0.086(7) Uani 1 1 d . . .
H42A H 1.2181 -0.0224 -0.0745 0.103 Uiso 1 1 d R . .
C43 C 1.2171(16) -0.0079(15) 0.0294(18) 0.098(9) Uani 1 1 d . . .
H43A H 1.2736 -0.0343 0.0387 0.118 Uiso 1 1 d R . .
C44 C 1.1727(15) 0.0212(12) 0.0828(14) 0.080(7) Uani 1 1 d . . .
H44A H 1.1987 0.0178 0.1293 0.096 Uiso 1 1 d R . .
C45 C 1.0868(14) 0.0606(10) 0.0745(11) 0.062(5) Uani 1 1 d . . .
H45A H 1.0539 0.0810 0.1137 0.075 Uiso 1 1 d R . .
C46 C 0.9394(16) 0.2077(15) 0.2224(11) 0.069(6) Uani 1 1 d . . .
C47 C 0.9471(15) 0.2475(12) 0.2900(11) 0.062(6) Uani 1 1 d . . .
C48 C 1.0059(18) 0.2256(18) 0.3449(11) 0.100(9) Uani 1 1 d . . .
H48A H 1.0420 0.1830 0.3394 0.120 Uiso 1 1 d R . .
C49 C 1.014(2) 0.260(2) 0.4052(15) 0.116(11) Uani 1 1 d . . .
H49A H 1.0581 0.2459 0.4409 0.139 Uiso 1 1 d R . .
C50 C 0.963(3) 0.3175(19) 0.4156(15) 0.124(12) Uani 1 1 d . . .
H50A H 0.9658 0.3400 0.4608 0.149 Uiso 1 1 d R . .
C51 C 0.898(2) 0.3484(15) 0.3605(16) 0.109(10) Uani 1 1 d . . .
H51A H 0.8627 0.3909 0.3683 0.131 Uiso 1 1 d R . .
C52 C 0.8966(19) 0.3095(13) 0.3008(12) 0.087(8) Uani 1 1 d . . .
H52A H 0.8571 0.3256 0.2631 0.104 Uiso 1 1 d R . .

loop_
_atom_site_aniso_label
_atom_site_aniso_U_11
_atom_site_aniso_U_22
_atom_site_aniso_U_33
_atom_site_aniso_U_23
_atom_site_aniso_U_13
_atom_site_aniso_U_12
Fe1 0.0489(15) 0.0492(17) 0.0578(18) 0.0039(15) -0.0063(15) 0.0009(15)
Fe2 0.0447(14) 0.0542(18) 0.0552(18) -0.0030(15) 0.0096(14) -0.0038(14)
O1 0.032(5) 0.065(8) 0.055(8) 0.002(7) 0.013(5) 0.001(6)
O2 0.062(7) 0.052(8) 0.064(9) -0.003(8) -0.015(7) -0.001(7)
O3 0.075(8) 0.049(8) 0.051(8) -0.002(7) -0.005(7) -0.026(7)
O4 0.045(6) 0.056(8) 0.074(10) -0.010(8) -0.008(7) -0.001(6)
O5 0.058(7) 0.066(9) 0.052(8) -0.007(7) 0.019(7) -0.012(7)
O6 0.062(8) 0.076(10) 0.075(11) 0.001(9) 0.013(8) 0.002(8)
O7 0.076(10) 0.106(13) 0.068(11) 0.013(10) 0.013(9) -0.011(10)
N1 0.072(11) 0.051(11) 0.057(11) -0.005(9) 0.019(9) -0.003(9)
N2 0.054(9) 0.086(13) 0.044(10) -0.002(10) 0.001(8) 0.008(10)
N3 0.062(10) 0.049(11) 0.062(11) -0.003(9) -0.010(9) -0.002(9)
N4 0.053(9) 0.062(12) 0.070(12) -0.001(10) -0.004(9) -0.015(9)
N5 0.053(9) 0.101(15) 0.078(13) 0.001(12) -0.008(9) -0.017(10)
N6 0.128(18) 0.087(15) 0.075(14) 0.032(13) -0.039(14) -0.044(14)
N7 0.050(10) 0.072(12) 0.071(12) -0.002(10) 0.030(9) 0.016(8)
N8 0.078(11) 0.039(10) 0.090(14) 0.000(9) -0.037(11) -0.007(9)
C1 0.052(11) 0.16(2) 0.045(13) -0.001(15) 0.020(10) -0.015(14)
C2 0.058(12) 0.051(13) 0.078(15) 0.017(12) 0.011(11) -0.010(11)
C3 0.072(13) 0.108(19) 0.045(12) 0.008(13) -0.011(12) 0.002(16)
C4 0.099(17) 0.063(16) 0.10(2) 0.053(15) -0.014(16) -0.031(15)
C5 0.100(17) 0.050(13) 0.090(17) 0.012(12) 0.009(14) -0.022(13)
C6 0.084(14) 0.067(15) 0.060(13) 0.022(11) 0.003(13) -0.035(14)
C7 0.049(11) 0.053(14) 0.067(14) 0.014(11) 0.006(10) 0.009(10)
C8 0.056(12) 0.069(15) 0.059(14) 0.012(12) -0.004(11) -0.010(12)
C9 0.062(13) 0.103(19) 0.081(16) 0.000(15) 0.037(13) 0.026(14)
C10 0.079(14) 0.084(18) 0.091(18) -0.024(14) 0.002(13) 0.035(13)
C11 0.042(11) 0.076(16) 0.14(2) 0.015(16) 0.005(14) 0.003(11)
C12 0.067(12) 0.048(12) 0.111(19) -0.019(13) 0.013(15) 0.010(11)
C13 0.059(11) 0.100(18) 0.068(15) -0.033(14) -0.021(12) 0.038(12)
C14 0.061(12) 0.061(14) 0.109(19) 0.013(14) -0.024(13) 0.016(11)
C15 0.062(12) 0.055(13) 0.085(16) -0.003(12) 0.002(13) 0.009(12)
C16 0.077(14) 0.088(17) 0.057(14) -0.021(13) -0.019(11) -0.010(13)
C17 0.055(11) 0.059(14) 0.072(14) -0.007(11) 0.016(11) 0.015(11)
C18 0.060(12) 0.048(13) 0.085(16) -0.019(11) 0.024(12) -0.029(12)
C19 0.086(15) 0.034(12) 0.12(2) -0.023(13) 0.003(16) 0.003(12)
C20 0.085(14) 0.048(13) 0.088(17) 0.000(12) -0.022(14) -0.002(11)
C21 0.046(9) 0.050(12) 0.071(13) -0.001(10) -0.019(11) -0.005(9)
C22 0.048(10) 0.043(13) 0.067(14) -0.002(10) -0.014(10) -0.002(9)
C23 0.077(16) 0.088(19) 0.095(19) -0.025(17) -0.028(14) 0.015(14)
C24 0.120(19) 0.068(15) 0.065(16) 0.028(13) -0.046(15) -0.005(15)
C25 0.34(6) 0.11(2) 0.10(2) 0.05(2) -0.09(3) 0.05(3)
C26 0.11(2) 0.13(3) 0.062(17) 0.052(18) -0.022(16) -0.05(2)
C27 0.22(4) 0.12(3) 0.037(16) 0.039(17) -0.04(2) -0.08(3)
C28 0.16(3) 0.11(3) 0.07(2) 0.000(19) 0.00(2) -0.04(2)
C29 0.14(2) 0.12(2) 0.050(14) -0.005(16) 0.001(15) -0.06(2)
C30 0.088(14) 0.088(17) 0.042(13) -0.005(12) 0.007(12) -0.029(15)
C31 0.096(17) 0.094(19) 0.049(14) 0.012(14) 0.002(13) -0.013(16)
C32 0.043(9) 0.075(17) 0.076(16) -0.005(15) -0.002(11) 0.000(11)
C33 0.050(9) 0.045(12) 0.059(13) 0.009(11) -0.005(10) 0.002(9)
C34 0.065(12) 0.057(13) 0.084(17) 0.009(13) 0.012(12) -0.022(11)
C35 0.077(13) 0.081(17) 0.062(16) 0.011(14) 0.005(13) -0.026(13)
C36 0.065(12) 0.047(13) 0.11(2) 0.022(15) -0.012(14) -0.008(11)
C37 0.084(15) 0.042(14) 0.10(2) -0.010(14) -0.033(14) 0.000(12)
C38 0.079(13) 0.056(14) 0.066(14) -0.012(12) -0.029(12) 0.005(11)
C39 0.040(9) 0.030(11) 0.054(13) 0.002(10) 0.006(10) -0.012(8)
C40 0.044(8) 0.044(11) 0.036(10) -0.010(9) -0.003(8) -0.005(8)
C41 0.079(14) 0.093(17) 0.050(13) -0.002(13) -0.005(11) 0.004(14)
C42 0.081(16) 0.082(17) 0.10(2) 0.010(16) 0.016(15) 0.008(15)
C43 0.059(14) 0.10(2) 0.14(3) 0.01(2) -0.002(17) -0.010(14)
C44 0.067(13) 0.082(16) 0.092(18) 0.046(15) -0.005(15) 0.013(13)
C45 0.072(12) 0.058(13) 0.057(14) 0.003(11) 0.008(11) 0.010(11)
C46 0.065(13) 0.101(19) 0.041(12) 0.019(14) -0.002(11) -0.016(14)
C47 0.081(14) 0.061(15) 0.045(13) -0.002(11) 0.014(11) -0.015(12)
C48 0.103(17) 0.17(3) 0.028(12) 0.001(16) -0.002(12) 0.00(2)
C49 0.14(3) 0.15(3) 0.051(18) 0.00(2) 0.004(18) -0.06(2)
C50 0.20(4) 0.12(3) 0.055(18) -0.04(2) 0.01(2) -0.03(3)
C51 0.15(3) 0.081(19) 0.10(2) -0.034(18) 0.04(2) -0.048(19)
C52 0.12(2) 0.075(17) 0.063(15) -0.029(14) 0.017(14) -0.031(17)

loop_
_atom_type_symbol
_atom_type_description
_atom_type_scat_dispersion_real
_atom_type_scat_dispersion_imag
_atom_type_scat_source
C C 0.0181 0.0091 'International Tables Vol C Tables 4.2.6.8 and 6.1.1.4'
H H 0.0000 0.0000 'International Tables Vol C Tables 4.2.6.8 and 6.1.1.4'
B B 0.0090 0.0039 'International Tables Vol C Tables 4.2.6.8 and 6.1.1.4'
N N 0.0311 0.0180 'International Tables Vol C Tables 4.2.6.8 and 6.1.1.4'
O O 0.0492 0.0322 'International Tables Vol C Tables 4.2.6.8 and 6.1.1.4'
F F 0.0727 0.0534 'International Tables Vol C Tables 4.2.6.8 and 6.1.1.4'
Fe Fe -1.1336 3.1974 'International Tables Vol C Tables 4.2.6.8 and 6.1.1.4'

loop_
_geom_angle_atom_site_label_1
_geom_angle_atom_site_label_2
_geom_angle_atom_site_label_3
_geom_angle
_geom_angle_site_symmetry_1
_geom_angle_site_symmetry_3
_geom_angle_publ_flag
O1 Fe1 O4 101.4(5) . . ?
O1 Fe1 N5 147.7(6) . . ?
O4 Fe1 N5 106.5(6) . . ?
O1 Fe1 N3 97.0(5) . . ?
O4 Fe1 N3 94.9(6) . . ?
N5 Fe1 N3 96.6(7) . . ?
O1 Fe1 O3 82.7(5) . . ?
O4 Fe1 O3 90.8(5) . . ?
N5 Fe1 O3 81.0(6) . . ?
N3 Fe1 O3 174.3(6) . . ?
O1 Fe1 N8 80.2(6) . . ?
O4 Fe1 N8 170.6(5) . . ?
N5 Fe1 N8 74.9(7) . . ?
N3 Fe1 N8 75.7(6) . . ?
O3 Fe1 N8 98.6(5) . . ?
O5 Fe2 O1 93.8(5) . . ?
O5 Fe2 O6 102.4(6) . . ?
O1 Fe2 O6 163.2(5) . . ?
O5 Fe2 O2 98.5(5) . . ?
O1 Fe2 O2 89.7(5) . . ?
O6 Fe2 O2 83.7(6) . . ?
O5 Fe2 N1 90.8(6) . . ?
O1 Fe2 N1 94.5(6) . . ?
O6 Fe2 N1 89.6(6) . . ?
O2 Fe2 N1 169.5(6) . . ?
O5 Fe2 N7 166.1(6) . . ?
O1 Fe2 N7 79.7(6) . . ?
O6 Fe2 N7 85.4(6) . . ?
O2 Fe2 N7 93.8(6) . . ?
N1 Fe2 N7 77.6(6) . . ?
C12 O1 Fe2 114.9(12) . . ?
C12 O1 Fe1 110.0(13) . . ?
Fe2 O1 Fe1 119.6(5) . . ?
C32 O2 Fe2 133.3(13) . . ?
C32 O3 Fe1 134.6(13) . . ?
C39 O4 Fe1 125.8(11) . . ?
C39 O5 Fe2 144.6(13) . . ?
C46 O6 Fe2 137.1(17) . . ?
C8 N1 C7 109.3(17) . . ?
C8 N1 Fe2 110.5(13) . . ?
C7 N1 Fe2 140.1(14) . . ?
C2 N2 C8 109.8(16) . . ?
C2 N2 C1 124.1(19) . . ?
C8 N2 C1 126.0(19) . . ?
C15 N3 C22 105.9(17) . . ?
C15 N3 Fe1 115.7(14) . . ?
C22 N3 Fe1 138.3(13) . . ?
C15 N4 C17 109.8(16) . . ?
C15 N4 C16 125.1(19) . . ?
C17 N4 C16 125.1(18) . . ?
C31 N5 C24 106(2) . . ?
C31 N5 Fe1 144.5(16) . . ?
C24 N5 Fe1 108.5(15) . . ?
C24 N6 C26 109(2) . . ?
C24 N6 C25 125(3) . . ?
C26 N6 C25 126(2) . . ?
C11 N7 C9 109.3(17) . . ?
C11 N7 C10 111.0(17) . . ?
C9 N7 C10 113.3(18) . . ?
C11 N7 Fe2 105.9(12) . . ?
C9 N7 Fe2 107.5(12) . . ?
C10 N7 Fe2 109.5(12) . . ?
C23 N8 C14 114.0(18) . . ?
C23 N8 C13 112.3(18) . . ?
C14 N8 C13 111.0(18) . . ?
C23 N8 Fe1 104.4(14) . . ?
C14 N8 Fe1 109.7(12) . . ?
C13 N8 Fe1 104.7(11) . . ?
F2 B1 F3 111.5(15) . . ?
F2 B1 F4 110.4(16) . . ?
F3 B1 F4 107.9(15) . . ?
F2 B1 F1 109.8(15) . . ?
F3 B1 F1 108.3(15) . . ?
F4 B1 F1 108.8(15) . . ?
C3 C2 N2 132(2) . . ?
C3 C2 C7 123(2) . . ?
N2 C2 C7 105.2(17) . . ?
C2 C3 C4 118(2) . . ?
C3 C4 C5 120(2) . . ?
C6 C5 C4 120(2) . . ?
C5 C6 C7 120(2) . . ?
N1 C7 C6 132.3(19) . . ?
N1 C7 C2 108.1(18) . . ?
C6 C7 C2 119.6(19) . . ?
N1 C8 N2 107.6(18) . . ?
N1 C8 C9 125.1(18) . . ?
N2 C8 C9 127.2(19) . . ?
C8 C9 N7 107.2(17) . . ?
N7 C11 C12 107.5(15) . . ?
O1 C12 C13 112.1(17) . . ?
O1 C12 C11 104.4(18) . . ?
C13 C12 C11 111.1(17) . . ?
C12 C13 N8 110.0(16) . . ?
C15 C14 N8 109.7(17) . . ?
N4 C15 N3 112.1(18) . . ?
N4 C15 C14 125.4(19) . . ?
N3 C15 C14 122(2) . . ?
C18 C17 N4 135(2) . . ?
C18 C17 C22 124(2) . . ?
N4 C17 C22 101.0(16) . . ?
C17 C18 C19 119(2) . . ?
C20 C19 C18 117.9(19) . . ?
C19 C20 C21 125(2) . . ?
C20 C21 C22 118.3(18) . . ?
N3 C22 C21 133.7(17) . . ?
N3 C22 C17 110.9(16) . . ?
C21 C22 C17 115.4(17) . . ?
N8 C23 C24 104(2) . . ?
N6 C24 N5 108(2) . . ?
N6 C24 C23 130(2) . . ?
N5 C24 C23 122(2) . . ?
C31 C26 C27 120(3) . . ?
C31 C26 N6 107(2) . . ?
C27 C26 N6 132(3) . . ?
C28 C27 C26 117(3) . . ?
C27 C28 C29 122(3) . . ?
C30 C29 C28 122(3) . . ?
C29 C30 C31 117(3) . . ?
C26 C31 C30 122(2) . . ?
C26 C31 N5 110(3) . . ?
C30 C31 N5 129(2) . . ?
O3 C32 O2 124(2) . . ?
O3 C32 C33 120(2) . . ?
O2 C32 C33 116(2) . . ?
C34 C33 C38 120.3(19) . . ?
C34 C33 C32 119(2) . . ?
C38 C33 C32 121(2) . . ?
C33 C34 C35 119(2) . . ?
C34 C35 C36 122(2) . . ?
C37 C36 C35 118(2) . . ?
C36 C37 C38 121(2) . . ?
C37 C38 C33 118(2) . . ?
O5 C39 O4 125.0(16) . . ?
O5 C39 C40 116.4(18) . . ?
O4 C39 C40 118.6(17) . . ?
C41 C40 C45 120.4(17) . . ?
C41 C40 C39 120.6(17) . . ?
C45 C40 C39 119.0(16) . . ?
C40 C41 C42 119(2) . . ?
C43 C42 C41 120(2) . . ?
C44 C43 C42 121(3) . . ?
C43 C44 C45 122(2) . . ?
C40 C45 C44 117(2) . . ?
O7 C46 O6 123(2) . . ?
O7 C46 C47 119(2) . . ?
O6 C46 C47 118(2) . . ?
C52 C47 C48 116(2) . . ?
C52 C47 C46 121(2) . . ?
C48 C47 C46 123(2) . . ?
C49 C48 C47 124(3) . . ?
C48 C49 C50 119(3) . . ?
C49 C50 C51 123(3) . . ?
C52 C51 C50 113(3) . . ?
C51 C52 C47 125(3) . . ?

loop_
_geom_bond_atom_site_label_1
_geom_bond_atom_site_label_2
_geom_bond_distance
_geom_bond_site_symmetry_2
_geom_bond_publ_flag
Fe1 O1 2.042(11) . ?
Fe1 O4 2.090(13) . ?
Fe1 N5 2.131(19) . ?
Fe1 N3 2.169(16) . ?
Fe1 O3 2.233(12) . ?
Fe1 N8 2.312(17) . ?
Fe2 O5 1.950(13) . ?
Fe2 O1 1.955(12) . ?
Fe2 O6 1.984(16) . ?
Fe2 O2 2.002(14) . ?
Fe2 N1 2.143(16) . ?
Fe2 N7 2.258(14) . ?
O1 C12 1.41(2) . ?
O2 C32 1.29(2) . ?
O3 C32 1.26(2) . ?
O4 C39 1.26(2) . ?
O5 C39 1.25(2) . ?
O6 C46 1.28(2) . ?
O7 C46 1.27(3) . ?
N1 C8 1.34(2) . ?
N1 C7 1.35(2) . ?
N2 C2 1.35(3) . ?
N2 C8 1.40(2) . ?
N2 C1 1.50(2) . ?
N3 C15 1.34(3) . ?
N3 C22 1.34(2) . ?
N4 C15 1.33(2) . ?
N4 C17 1.39(2) . ?
N4 C16 1.46(2) . ?
N5 C31 1.41(3) . ?
N5 C24 1.43(3) . ?
N6 C24 1.40(3) . ?
N6 C26 1.40(4) . ?
N6 C25 1.50(3) . ?
N7 C11 1.45(3) . ?
N7 C9 1.47(3) . ?
N7 C10 1.50(3) . ?
N8 C23 1.42(3) . ?
N8 C14 1.50(3) . ?
N8 C13 1.50(3) . ?
B1 F2 1.368(18) . ?
B1 F3 1.370(19) . ?
B1 F4 1.372(19) . ?
B1 F1 1.397(19) . ?
C2 C3 1.34(3) . ?
C2 C7 1.44(3) . ?
C3 C4 1.42(3) . ?
C4 C5 1.43(3) . ?
C5 C6 1.37(3) . ?
C6 C7 1.38(3) . ?
C8 C9 1.46(3) . ?
C11 C12 1.59(3) . ?
C12 C13 1.50(3) . ?
C14 C15 1.49(3) . ?
C17 C18 1.31(3) . ?
C17 C22 1.47(3) . ?
C18 C19 1.38(3) . ?
C19 C20 1.36(3) . ?
C20 C21 1.37(3) . ?
C21 C22 1.38(2) . ?
C23 C24 1.47(3) . ?
C26 C31 1.39(3) . ?
C26 C27 1.40(4) . ?
C27 C28 1.36(4) . ?
C28 C29 1.39(4) . ?
C29 C30 1.36(3) . ?
C30 C31 1.40(3) . ?
C32 C33 1.50(3) . ?
C33 C34 1.35(3) . ?
C33 C38 1.40(3) . ?
C34 C35 1.36(3) . ?
C35 C36 1.38(3) . ?
C36 C37 1.34(3) . ?
C37 C38 1.38(3) . ?
C39 C40 1.47(2) . ?
C40 C41 1.38(3) . ?
C40 C45 1.38(2) . ?
C41 C42 1.43(3) . ?
C42 C43 1.34(3) . ?
C43 C44 1.32(3) . ?
C44 C45 1.44(3) . ?
C46 C47 1.49(3) . ?
C47 C52 1.39(3) . ?
C47 C48 1.40(3) . ?
C48 C49 1.32(4) . ?
C49 C50 1.32(4) . ?
C50 C51 1.51(4) . ?
C51 C52 1.35(3) . ?
